data_2205878
loop_
_publ_author_name
'Meindl, Kathrin'
'Maslovskaya, Lidiya A.'
'Noltemeyer, Mathias'
'Savchenko, Andrei I.'

_publ_section_title
3,5,9,12-Tetra-<i>tert</i>-butyl-10,14-dicyclohexyl-2,8-dioxatetracyclo[5.4.0.2^1,9^.1^3,7^]tetradeca-4,12-diene-6,11-dione
_journal_issue 6
_journal_name_full 'Acta Crystallographica Section E'
_journal_page_first o1950
_journal_page_last o1952
_journal_paper_doi 10.1107/S1600536805016582
_journal_volume 61
_journal_year 2005
_chemical_formula_iupac 'C40 H62 O4'
_chemical_formula_moiety 'C40 H62 O4'
_chemical_formula_sum 'C40 H62 O4'
_chemical_formula_weight 606.90
_chemical_name_systematic
;
33,5,9,12-Tetra-tert-butyl-10,14-dicyclohexyl-2,8-
dioxatetracyclo[5.4.0.2^1,9^.1^3,7^]tetradeca-4,12-diene-6,11-dione
;
_space_group_IT_number 2
_symmetry_cell_setting triclinic
_symmetry_space_group_name_Hall '-P 1'
_symmetry_space_group_name_H-M 'P -1'
_atom_sites_solution_hydrogens geom
_atom_sites_solution_primary direct
_atom_sites_solution_secondary difmap
_cell_angle_alpha 89.63(3)
_cell_angle_beta 83.97(3)
_cell_angle_gamma 69.75(3)
_cell_formula_units_Z 2
_cell_length_a 10.006(2)
_cell_length_b 10.801(2)
_cell_length_c 17.705(4)
_cell_measurement_reflns_used 34
_cell_measurement_temperature 200(2)
_cell_measurement_theta_max 12.5
_cell_measurement_theta_min 10
_cell_volume 1784.3(7)
_computing_cell_refinement DIF4
_computing_data_collection 'DIF4 (Langhoff, 1986)'
_computing_data_reduction 'REDU4 (Langhoff, 1986)'
_computing_molecular_graphics 'SHELXTL (Sheldrick, 2001)'
_computing_publication_material SHELXTL
_computing_structure_refinement 'SHELXL97 (Sheldrick, 1997)'
_computing_structure_solution 'SHELXS97 (Sheldrick, 1990)'
_diffrn_ambient_temperature 200(2)
_diffrn_measured_fraction_theta_full 0.997
_diffrn_measured_fraction_theta_max 0.997
_diffrn_measurement_device_type 'Stoe AED2'
_diffrn_measurement_method '\f or \w scans?'
_diffrn_radiation_monochromator graphite
_diffrn_radiation_type MoK\a
_diffrn_radiation_wavelength 0.71073
_diffrn_reflns_av_R_equivalents 0.1543
_diffrn_reflns_av_sigmaI/netI 0.0278
_diffrn_reflns_limit_h_max 11
_diffrn_reflns_limit_h_min -11
_diffrn_reflns_limit_k_max 12
_diffrn_reflns_limit_k_min -12
_diffrn_reflns_limit_l_max 21
_diffrn_reflns_limit_l_min -9
_diffrn_reflns_number 6351
_diffrn_reflns_theta_full 25.00
_diffrn_reflns_theta_max 25.00
_diffrn_reflns_theta_min 3.54
_diffrn_standards_decay_% 0
_diffrn_standards_interval_time 90
_diffrn_standards_number 3
_exptl_absorpt_coefficient_mu 0.070
_exptl_absorpt_correction_type none
_exptl_crystal_colour colourless
_exptl_crystal_density_diffrn 1.130
_exptl_crystal_density_method 'not measured'
_exptl_crystal_description block
_exptl_crystal_F_000 668
_exptl_crystal_size_max 0.50
_exptl_crystal_size_mid 0.50
_exptl_crystal_size_min 0.20
_refine_diff_density_max 0.279
_refine_diff_density_min -0.228
_refine_ls_extinction_coef 0.0076(19)
_refine_ls_extinction_expression Fc^*^=kFc[1+0.001xFc^2^\l^3^/sin(2\q)]^-1/4^
_refine_ls_extinction_method SHELXL97
_refine_ls_goodness_of_fit_ref 1.028
_refine_ls_hydrogen_treatment constr
_refine_ls_matrix_type full
_refine_ls_number_parameters 410
_refine_ls_number_reflns 6254
_refine_ls_number_restraints 0
_refine_ls_restrained_S_all 1.028
_refine_ls_R_factor_all 0.0666
_refine_ls_R_factor_gt 0.0525
_refine_ls_shift/su_max 0.000
_refine_ls_shift/su_mean 0.000
_refine_ls_structure_factor_coef Fsqd
_refine_ls_weighting_details 'w = 1/[\s^2^(Fo^2^)+(0.0722P)^2^+0.8303P] where P = (Fo^2^+2Fc^2^)/3'
_refine_ls_weighting_scheme calc
_refine_ls_wR_factor_gt 0.1293
_refine_ls_wR_factor_ref 0.1428
_reflns_number_gt 5087
_reflns_number_total 6254
_reflns_threshold_expression I>2\s(I)
_cod_data_source_file bt6670.cif
_cod_data_source_block I
_cod_original_cell_volume 1784.4(7)
_cod_database_code 2205878
_cod_database_fobs_code 2205878

loop_
_symmetry_equiv_pos_as_xyz
'x, y, z'
'-x, -y, -z'

loop_
_atom_site_label
_atom_site_fract_x
_atom_site_fract_y
_atom_site_fract_z
_atom_site_U_iso_or_equiv
_atom_site_adp_type
_atom_site_calc_flag
_atom_site_refinement_flags
_atom_site_occupancy
_atom_site_type_symbol
C1 0.34112(18) 0.34108(17) 0.22522(10) 0.0244(4) Uani d . 1 C
O2 0.47186(13) 0.30168(12) 0.25703(7) 0.0277(3) Uani d . 1 O
C3 0.45111(19) 0.24795(18) 0.33280(10) 0.0269(4) Uani d . 1 C
C4 0.49919(19) 0.09991(18) 0.32358(10) 0.0285(4) Uani d . 1 C
H4A 0.5853 0.0481 0.3432 0.034 Uiso calc R 1 H
C5 0.4265(2) 0.03837(18) 0.28925(10) 0.0289(4) Uani d . 1 C
O6 0.23522(16) 0.08287(13) 0.21222(8) 0.0393(4) Uani d . 1 O
C6 0.2997(2) 0.12481(18) 0.25396(10) 0.0276(4) Uani d . 1 C
C7 0.24897(18) 0.27408(16) 0.27270(9) 0.0229(4) Uani d . 1 C
O8 0.10614(12) 0.33167(11) 0.25873(6) 0.0242(3) Uani d . 1 O
C9 0.08514(19) 0.41117(17) 0.18992(10) 0.0247(4) Uani d . 1 C
C10 0.10681(19) 0.53876(17) 0.21824(10) 0.0254(4) Uani d . 1 C
H10A 0.0518 0.5601 0.2699 0.030 Uiso calc R 1 H
O11 0.32829(16) 0.56494(13) 0.24438(8) 0.0411(4) Uani d . 1 O
C11 0.2640(2) 0.49317(18) 0.23200(9) 0.0273(4) Uani d . 1 C
C12 0.33887(19) 0.31292(18) 0.14155(10) 0.0272(4) Uani d . 1 C
C13 0.20298(19) 0.34727(17) 0.12716(10) 0.0253(4) Uani d . 1 C
H13A 0.1806 0.3317 0.0781 0.030 Uiso calc R 1 H
C14 0.28534(19) 0.30049(17) 0.35224(9) 0.0249(4) Uani d . 1 C
H14A 0.2540 0.3984 0.3605 0.030 Uiso calc R 1 H
C31 0.5464(2) 0.2913(2) 0.38318(10) 0.0329(4) Uani d . 1 C
C32 0.5529(2) 0.2270(2) 0.46073(11) 0.0439(5) Uani d . 1 C
H32A 0.6171 0.2535 0.4899 0.066 Uiso calc R 1 H
H32B 0.5892 0.1307 0.4534 0.066 Uiso calc R 1 H
H32C 0.4567 0.2556 0.4885 0.066 Uiso calc R 1 H
C33 0.4916(3) 0.4410(2) 0.39467(13) 0.0463(6) Uani d . 1 C
H33A 0.5595 0.4671 0.4210 0.069 Uiso calc R 1 H
H33B 0.3980 0.4698 0.4252 0.069 Uiso calc R 1 H
H33C 0.4821 0.4824 0.3452 0.069 Uiso calc R 1 H
C34 0.6990(2) 0.2477(2) 0.34256(12) 0.0446(5) Uani d . 1 C
H34A 0.7602 0.2759 0.3731 0.067 Uiso calc R 1 H
H34B 0.6976 0.2881 0.2928 0.067 Uiso calc R 1 H
H34C 0.7369 0.1514 0.3358 0.067 Uiso calc R 1 H
C51 0.4624(2) -0.11131(19) 0.28657(11) 0.0369(5) Uani d . 1 C
C52 0.4955(3) -0.1677(2) 0.20477(13) 0.0557(7) Uani d . 1 C
H52A 0.5146 -0.2630 0.2052 0.084 Uiso calc R 1 H
H52B 0.5799 -0.1511 0.1802 0.084 Uiso calc R 1 H
H52C 0.4132 -0.1249 0.1766 0.084 Uiso calc R 1 H
C53 0.3341(3) -0.1410(2) 0.32661(14) 0.0482(6) Uani d . 1 C
H53A 0.3555 -0.2367 0.3263 0.072 Uiso calc R 1 H
H53B 0.2496 -0.0988 0.3000 0.072 Uiso calc R 1 H
H53C 0.3152 -0.1066 0.3792 0.072 Uiso calc R 1 H
C54 0.5915(2) -0.1797(2) 0.32953(13) 0.0446(5) Uani d . 1 C
H54A 0.6090 -0.2747 0.3301 0.067 Uiso calc R 1 H
H54B 0.5722 -0.1437 0.3818 0.067 Uiso calc R 1 H
H54C 0.6761 -0.1644 0.3042 0.067 Uiso calc R 1 H
C91 -0.06624(19) 0.42066(17) 0.17175(10) 0.0271(4) Uani d . 1 C
C92 -0.1791(2) 0.4992(2) 0.23517(12) 0.0360(5) Uani d . 1 C
H92A -0.2730 0.4966 0.2261 0.054 Uiso calc R 1 H
H92B -0.1827 0.5910 0.2359 0.054 Uiso calc R 1 H
H92C -0.1539 0.4603 0.2842 0.054 Uiso calc R 1 H
C93 -0.1045(2) 0.4837(2) 0.09550(11) 0.0362(5) Uani d . 1 C
H93A -0.2024 0.4901 0.0881 0.054 Uiso calc R 1 H
H93B -0.0375 0.4292 0.0542 0.054 Uiso calc R 1 H
H93C -0.0982 0.5723 0.0954 0.054 Uiso calc R 1 H
C94 -0.0695(2) 0.28015(19) 0.16612(12) 0.0340(4) Uani d . 1 C
H94A -0.1624 0.2836 0.1514 0.051 Uiso calc R 1 H
H94B -0.0553 0.2390 0.2155 0.051 Uiso calc R 1 H
H94C 0.0072 0.2281 0.1279 0.051 Uiso calc R 1 H
C101 0.0546(2) 0.66755(17) 0.17429(10) 0.0294(4) Uani d . 1 C
H10B -0.0442 0.6782 0.1625 0.035 Uiso calc R 1 H
C102 0.1407(2) 0.66938(19) 0.09872(11) 0.0365(5) Uani d . 1 C
H10C 0.1473 0.5924 0.0665 0.044 Uiso calc R 1 H
H10D 0.2391 0.6625 0.1074 0.044 Uiso calc R 1 H
C103 0.0703(3) 0.7966(2) 0.05776(12) 0.0458(5) Uani d . 1 C
H10E 0.1302 0.7975 0.0097 0.055 Uiso calc R 1 H
H10F -0.0246 0.7992 0.0450 0.055 Uiso calc R 1 H
C104 0.0519(3) 0.9177(2) 0.10647(14) 0.0535(6) Uani d . 1 C
H10G 0.1474 0.9209 0.1138 0.064 Uiso calc R 1 H
H10H -0.0003 0.9981 0.0799 0.064 Uiso calc R 1 H
C105 -0.0298(3) 0.9160(2) 0.18313(14) 0.0524(6) Uani d . 1 C
H10I -0.1296 0.9251 0.1762 0.063 Uiso calc R 1 H
H10J -0.0328 0.9921 0.2150 0.063 Uiso calc R 1 H
C106 0.0398(3) 0.78842(19) 0.22351(12) 0.0424(5) Uani d . 1 C
H10K -0.0190 0.7880 0.2720 0.051 Uiso calc R 1 H
H10L 0.1358 0.7841 0.2354 0.051 Uiso calc R 1 H
C121 0.4727(2) 0.2644(2) 0.08516(11) 0.0364(5) Uani d . 1 C
C122 0.4324(3) 0.2529(3) 0.00531(12) 0.0564(7) Uani d . 1 C
H12A 0.3814 0.1901 0.0049 0.085 Uiso calc R 1 H
H12B 0.5196 0.2216 -0.0305 0.085 Uiso calc R 1 H
H12C 0.3704 0.3395 -0.0097 0.085 Uiso calc R 1 H
C123 0.5733(3) 0.1298(2) 0.10623(13) 0.0533(6) Uani d . 1 C
H12D 0.5239 0.0657 0.1067 0.080 Uiso calc R 1 H
H12E 0.6026 0.1365 0.1567 0.080 Uiso calc R 1 H
H12F 0.6583 0.1006 0.0688 0.080 Uiso calc R 1 H
C124 0.5466(2) 0.3668(3) 0.08596(13) 0.0508(6) Uani d . 1 C
H12G 0.4812 0.4524 0.0716 0.076 Uiso calc R 1 H
H12H 0.6333 0.3388 0.0497 0.076 Uiso calc R 1 H
H12I 0.5725 0.3748 0.1371 0.076 Uiso calc R 1 H
C141 0.2187(2) 0.24511(19) 0.42166(10) 0.0301(4) Uani d . 1 C
H14B 0.2948 0.1657 0.4387 0.036 Uiso calc R 1 H
C142 0.1662(3) 0.3472(3) 0.48703(12) 0.0475(6) Uani d . 1 C
H14C 0.2477 0.3715 0.5005 0.057 Uiso calc R 1 H
H14D 0.0936 0.4278 0.4701 0.057 Uiso calc R 1 H
C143 0.1010(3) 0.2985(4) 0.55735(13) 0.0689(8) Uani d . 1 C
H14E 0.1763 0.2242 0.5780 0.083 Uiso calc R 1 H
H14F 0.0644 0.3704 0.5967 0.083 Uiso calc R 1 H
C144 -0.0200(3) 0.2532(3) 0.54003(14) 0.0633(8) Uani d . 1 C
H14G -0.0532 0.2137 0.5856 0.076 Uiso calc R 1 H
H14H -0.1016 0.3299 0.5265 0.076 Uiso calc R 1 H
C145 0.0305(3) 0.1524(3) 0.47487(14) 0.0548(6) Uani d . 1 C
H14I -0.0511 0.1280 0.4618 0.066 Uiso calc R 1 H
H14J 0.1043 0.0718 0.4909 0.066 Uiso calc R 1 H
C146 0.0928(2) 0.2046(2) 0.40509(12) 0.0393(5) Uani d . 1 C
H14K 0.0172 0.2818 0.3870 0.047 Uiso calc R 1 H
H14L 0.1251 0.1355 0.3640 0.047 Uiso calc R 1 H

loop_
_atom_site_aniso_label
_atom_site_aniso_U_11
_atom_site_aniso_U_22
_atom_site_aniso_U_33
_atom_site_aniso_U_12
_atom_site_aniso_U_13
_atom_site_aniso_U_23
C1 0.0235(9) 0.0283(9) 0.0217(9) -0.0085(7) -0.0061(7) 0.0026(7)
O2 0.0259(7) 0.0381(7) 0.0211(6) -0.0123(6) -0.0067(5) 0.0047(5)
C3 0.0299(10) 0.0324(10) 0.0202(9) -0.0121(8) -0.0057(7) 0.0033(7)
C4 0.0274(10) 0.0302(10) 0.0240(9) -0.0048(8) -0.0046(7) 0.0016(7)
C5 0.0303(10) 0.0274(9) 0.0244(9) -0.0038(8) -0.0045(7) -0.0004(7)
O6 0.0459(8) 0.0277(7) 0.0457(8) -0.0093(6) -0.0228(7) -0.0025(6)
C6 0.0317(10) 0.0274(9) 0.0238(9) -0.0097(8) -0.0053(7) -0.0007(7)
C7 0.0232(9) 0.0232(9) 0.0220(9) -0.0063(7) -0.0073(7) 0.0016(7)
O8 0.0249(6) 0.0241(6) 0.0235(6) -0.0074(5) -0.0061(5) 0.0045(5)
C9 0.0287(9) 0.0226(9) 0.0228(9) -0.0078(7) -0.0065(7) 0.0034(7)
C10 0.0303(10) 0.0231(9) 0.0221(9) -0.0080(7) -0.0045(7) -0.0005(7)
O11 0.0475(9) 0.0336(8) 0.0523(9) -0.0224(7) -0.0215(7) 0.0071(6)
C11 0.0363(10) 0.0302(10) 0.0190(8) -0.0151(8) -0.0066(7) 0.0036(7)
C12 0.0305(10) 0.0285(9) 0.0212(9) -0.0081(8) -0.0038(7) 0.0015(7)
C13 0.0309(10) 0.0254(9) 0.0195(8) -0.0089(7) -0.0055(7) -0.0001(7)
C14 0.0304(10) 0.0227(9) 0.0216(9) -0.0083(7) -0.0059(7) 0.0001(7)
C31 0.0345(10) 0.0437(11) 0.0264(10) -0.0188(9) -0.0107(8) 0.0036(8)
C32 0.0452(13) 0.0657(15) 0.0294(11) -0.0266(11) -0.0164(9) 0.0093(10)
C33 0.0587(14) 0.0477(13) 0.0442(12) -0.0284(11) -0.0227(11) -0.0018(10)
C34 0.0352(12) 0.0668(15) 0.0396(12) -0.0257(11) -0.0113(9) 0.0092(10)
C51 0.0443(12) 0.0253(10) 0.0358(11) -0.0030(9) -0.0123(9) -0.0012(8)
C52 0.0756(18) 0.0315(12) 0.0439(13) 0.0049(11) -0.0168(12) -0.0087(10)
C53 0.0597(15) 0.0268(11) 0.0616(15) -0.0160(10) -0.0194(12) 0.0057(10)
C54 0.0478(13) 0.0301(11) 0.0455(12) 0.0022(9) -0.0142(10) 0.0012(9)
C91 0.0269(9) 0.0264(9) 0.0283(9) -0.0083(7) -0.0071(7) 0.0031(7)
C92 0.0293(10) 0.0345(11) 0.0409(11) -0.0069(8) -0.0037(8) 0.0002(9)
C93 0.0363(11) 0.0388(11) 0.0372(11) -0.0146(9) -0.0156(9) 0.0075(9)
C94 0.0327(10) 0.0306(10) 0.0417(11) -0.0126(8) -0.0116(8) 0.0022(8)
C101 0.0359(10) 0.0232(9) 0.0299(10) -0.0097(8) -0.0095(8) 0.0017(7)
C102 0.0482(12) 0.0303(10) 0.0304(10) -0.0124(9) -0.0068(9) 0.0044(8)
C103 0.0622(15) 0.0373(12) 0.0371(12) -0.0153(11) -0.0099(10) 0.0107(9)
C104 0.0822(18) 0.0292(11) 0.0546(14) -0.0230(12) -0.0200(13) 0.0130(10)
C105 0.0778(17) 0.0242(11) 0.0513(14) -0.0106(11) -0.0145(12) -0.0007(9)
C106 0.0623(15) 0.0276(10) 0.0367(11) -0.0135(10) -0.0097(10) -0.0022(8)
C121 0.0302(10) 0.0487(12) 0.0231(9) -0.0049(9) -0.0021(8) 0.0017(8)
C122 0.0443(13) 0.0872(19) 0.0254(11) -0.0085(13) 0.0012(9) -0.0093(11)
C123 0.0444(13) 0.0581(15) 0.0371(12) 0.0053(11) 0.0043(10) -0.0003(10)
C124 0.0357(12) 0.0749(17) 0.0420(12) -0.0214(11) 0.0031(10) 0.0095(11)
C141 0.0293(10) 0.0344(10) 0.0247(9) -0.0083(8) -0.0046(7) 0.0061(8)
C142 0.0451(13) 0.0714(16) 0.0270(11) -0.0238(12) 0.0041(9) -0.0097(10)
C143 0.0586(16) 0.126(3) 0.0272(12) -0.0413(17) 0.0038(11) 0.0002(14)
C144 0.0480(14) 0.106(2) 0.0372(13) -0.0307(15) 0.0020(11) 0.0178(14)
C145 0.0517(14) 0.0675(16) 0.0544(15) -0.0314(13) -0.0104(11) 0.0281(13)
C146 0.0434(12) 0.0452(12) 0.0351(11) -0.0230(10) -0.0040(9) 0.0064(9)

loop_
_atom_type_symbol
_atom_type_description
_atom_type_scat_dispersion_real
_atom_type_scat_dispersion_imag
_atom_type_scat_source
C C 0.0033 0.0016 'International Tables Vol C Tables 4.2.6.8 and 6.1.1.4'
H H 0.0000 0.0000 'International Tables Vol C Tables 4.2.6.8 and 6.1.1.4'
O O 0.0106 0.0060 'International Tables Vol C Tables 4.2.6.8 and 6.1.1.4'

loop_
_geom_angle_atom_site_label_1
_geom_angle_atom_site_label_2
_geom_angle_atom_site_label_3
_geom_angle
O2 C1 C12 120.11(15)
O2 C1 C7 105.00(13)
C12 C1 C7 108.84(14)
O2 C1 C11 111.67(14)
C12 C1 C11 101.94(14)
C7 C1 C11 109.00(14)
C1 O2 C3 108.63(13)
O2 C3 C4 107.89(14)
O2 C3 C31 105.55(14)
C4 C3 C31 111.70(15)
O2 C3 C14 103.33(13)
C4 C3 C14 107.56(15)
C31 C3 C14 119.93(15)
C5 C4 C3 123.01(17)
C5 C4 H4A 118.5
C3 C4 H4A 118.5
C4 C5 C6 115.96(17)
C4 C5 C51 124.50(17)
C6 C5 C51 119.51(16)
O6 C6 C5 123.10(17)
O6 C6 C7 119.49(16)
C5 C6 C7 117.41(15)
O8 C7 C1 109.61(13)
O8 C7 C6 109.04(14)
C1 C7 C6 111.70(14)
O8 C7 C14 116.75(14)
C1 C7 C14 98.48(13)
C6 C7 C14 110.91(14)
C7 O8 C9 114.29(13)
O8 C9 C13 110.70(14)
O8 C9 C91 103.62(13)
C13 C9 C91 114.20(15)
O8 C9 C10 101.12(13)
C13 C9 C10 107.75(14)
C91 C9 C10 118.46(15)
C11 C10 C101 114.83(15)
C11 C10 C9 104.29(14)
C101 C10 C9 120.47(14)
C11 C10 H10A 105.3
C101 C10 H10A 105.3
C9 C10 H10A 105.3
O11 C11 C10 125.03(17)
O11 C11 C1 120.85(17)
C10 C11 C1 114.07(15)
C13 C12 C121 127.71(17)
C13 C12 C1 108.59(16)
C121 C12 C1 123.52(16)
C12 C13 C9 119.03(16)
C12 C13 H13A 120.5
C9 C13 H13A 120.5
C7 C14 C141 117.94(15)
C7 C14 C3 96.59(13)
C141 C14 C3 118.89(15)
C7 C14 H14A 107.5
C141 C14 H14A 107.5
C3 C14 H14A 107.5
C33 C31 C34 108.33(18)
C33 C31 C32 109.38(18)
C34 C31 C32 107.98(17)
C33 C31 C3 110.73(16)
C34 C31 C3 108.43(16)
C32 C31 C3 111.88(16)
C31 C32 H32A 109.5
C31 C32 H32B 109.5
H32A C32 H32B 109.5
C31 C32 H32C 109.5
H32A C32 H32C 109.5
H32B C32 H32C 109.5
C31 C33 H33A 109.5
C31 C33 H33B 109.5
H33A C33 H33B 109.5
C31 C33 H33C 109.5
H33A C33 H33C 109.5
H33B C33 H33C 109.5
C31 C34 H34A 109.5
C31 C34 H34B 109.5
H34A C34 H34B 109.5
C31 C34 H34C 109.5
H34A C34 H34C 109.5
H34B C34 H34C 109.5
C54 C51 C5 110.59(17)
C54 C51 C53 107.64(18)
C5 C51 C53 108.12(16)
C54 C51 C52 108.62(18)
C5 C51 C52 111.77(17)
C53 C51 C52 110.0(2)
C51 C52 H52A 109.5
C51 C52 H52B 109.5
H52A C52 H52B 109.5
C51 C52 H52C 109.5
H52A C52 H52C 109.5
H52B C52 H52C 109.5
C51 C53 H53A 109.5
C51 C53 H53B 109.5
H53A C53 H53B 109.5
C51 C53 H53C 109.5
H53A C53 H53C 109.5
H53B C53 H53C 109.5
C51 C54 H54A 109.5
C51 C54 H54B 109.5
H54A C54 H54B 109.5
C51 C54 H54C 109.5
H54A C54 H54C 109.5
H54B C54 H54C 109.5
C92 C91 C93 109.22(16)
C92 C91 C94 109.50(16)
C93 C91 C94 106.62(15)
C92 C91 C9 109.98(15)
C93 C91 C9 113.28(15)
C94 C91 C9 108.14(15)
C91 C92 H92A 109.5
C91 C92 H92B 109.5
H92A C92 H92B 109.5
C91 C92 H92C 109.5
H92A C92 H92C 109.5
H92B C92 H92C 109.5
C91 C93 H93A 109.5
C91 C93 H93B 109.5
H93A C93 H93B 109.5
C91 C93 H93C 109.5
H93A C93 H93C 109.5
H93B C93 H93C 109.5
C91 C94 H94A 109.5
C91 C94 H94B 109.5
H94A C94 H94B 109.5
C91 C94 H94C 109.5
H94A C94 H94C 109.5
H94B C94 H94C 109.5
C102 C101 C106 109.93(16)
C102 C101 C10 115.85(16)
C106 C101 C10 111.73(15)
C102 C101 H10B 106.2
C106 C101 H10B 106.2
C10 C101 H10B 106.2
C101 C102 C103 110.64(17)
C101 C102 H10C 109.5
C103 C102 H10C 109.5
C101 C102 H10D 109.5
C103 C102 H10D 109.5
H10C C102 H10D 108.1
C104 C103 C102 111.41(18)
C104 C103 H10E 109.3
C102 C103 H10E 109.3
C104 C103 H10F 109.3
C102 C103 H10F 109.3
H10E C103 H10F 108.0
C105 C104 C103 111.46(19)
C105 C104 H10G 109.3
C103 C104 H10G 109.3
C105 C104 H10H 109.3
C103 C104 H10H 109.3
H10G C104 H10H 108.0
C104 C105 C106 111.3(2)
C104 C105 H10I 109.4
C106 C105 H10I 109.4
C104 C105 H10J 109.4
C106 C105 H10J 109.4
H10I C105 H10J 108.0
C105 C106 C101 111.20(17)
C105 C106 H10K 109.4
C101 C106 H10K 109.4
C105 C106 H10L 109.4
C101 C106 H10L 109.4
H10K C106 H10L 108.0
C12 C121 C123 111.19(17)
C12 C121 C122 110.25(17)
C123 C121 C122 108.66(19)
C12 C121 C124 107.33(17)
C123 C121 C124 110.35(19)
C122 C121 C124 109.04(19)
C121 C122 H12A 109.5
C121 C122 H12B 109.5
H12A C122 H12B 109.5
C121 C122 H12C 109.5
H12A C122 H12C 109.5
H12B C122 H12C 109.5
C121 C123 H12D 109.5
C121 C123 H12E 109.5
H12D C123 H12E 109.5
C121 C123 H12F 109.5
H12D C123 H12F 109.5
H12E C123 H12F 109.5
C121 C124 H12G 109.5
C121 C124 H12H 109.5
H12G C124 H12H 109.5
C121 C124 H12I 109.5
H12G C124 H12I 109.5
H12H C124 H12I 109.5
C142 C141 C146 107.65(17)
C142 C141 C14 110.37(16)
C146 C141 C14 113.90(15)
C142 C141 H14B 108.3
C146 C141 H14B 108.3
C14 C141 H14B 108.3
C143 C142 C141 113.0(2)
C143 C142 H14C 109.0
C141 C142 H14C 109.0
C143 C142 H14D 109.0
C141 C142 H14D 109.0
H14C C142 H14D 107.8
C144 C143 C142 111.9(2)
C144 C143 H14E 109.2
C142 C143 H14E 109.2
C144 C143 H14F 109.2
C142 C143 H14F 109.2
H14E C143 H14F 107.9
C145 C144 C143 109.9(2)
C145 C144 H14G 109.7
C143 C144 H14G 109.7
C145 C144 H14H 109.7
C143 C144 H14H 109.7
H14G C144 H14H 108.2
C144 C145 C146 111.9(2)
C144 C145 H14I 109.2
C146 C145 H14I 109.2
C144 C145 H14J 109.2
C146 C145 H14J 109.2
H14I C145 H14J 107.9
C145 C146 C141 111.86(18)
C145 C146 H14K 109.2
C141 C146 H14K 109.2
C145 C146 H14L 109.2
C141 C146 H14L 109.2
H14K C146 H14L 107.9

loop_
_geom_bond_atom_site_label_1
_geom_bond_atom_site_label_2
_geom_bond_distance
_geom_bond_publ_flag
C1 O2 1.406(2) ?
C1 C12 1.518(2) ?
C1 C7 1.540(2) yes
C1 C11 1.554(3) ?
O2 C3 1.481(2) ?
C3 C4 1.506(3) ?
C3 C31 1.555(3) ?
C3 C14 1.557(3) ?
C4 C5 1.332(3) ?
C4 H4A 0.95 ?
C5 C6 1.487(3) ?
C5 C51 1.530(3) ?
O6 C6 1.214(2) ?
C6 C7 1.540(2) ?
C7 O8 1.395(2) ?
C7 C14 1.543(2) ?
O8 C9 1.477(2) ?
C9 C13 1.508(2) ?
C9 C91 1.550(3) ?
C9 C10 1.561(2) ?
C10 C11 1.523(3) ?
C10 C101 1.543(2) ?
C10 H10A 1.00 ?
O11 C11 1.200(2) ?
C12 C13 1.332(3) ?
C12 C121 1.518(3) ?
C13 H13A 0.95 ?
C14 C141 1.552(2) ?
C14 H14A 1.00 ?
C31 C33 1.525(3) ?
C31 C34 1.532(3) ?
C31 C32 1.532(3) ?
C32 H32A 0.98 ?
C32 H32B 0.98 ?
C32 H32C 0.98 ?
C33 H33A 0.98 ?
C33 H33B 0.98 ?
C33 H33C 0.98 ?
C34 H34A 0.98 ?
C34 H34B 0.98 ?
C34 H34C 0.98 ?
C51 C54 1.527(3) ?
C51 C53 1.531(3) ?
C51 C52 1.533(3) ?
C52 H52A 0.98 ?
C52 H52B 0.98 ?
C52 H52C 0.98 ?
C53 H53A 0.98 ?
C53 H53B 0.98 ?
C53 H53C 0.98 ?
C54 H54A 0.98 ?
C54 H54B 0.98 ?
C54 H54C 0.98 ?
C91 C92 1.529(3) ?
C91 C93 1.533(3) ?
C91 C94 1.533(3) ?
C92 H92A 0.98 ?
C92 H92B 0.98 ?
C92 H92C 0.98 ?
C93 H93A 0.98 ?
C93 H93B 0.98 ?
C93 H93C 0.98 ?
C94 H94A 0.98 ?
C94 H94B 0.98 ?
C94 H94C 0.98 ?
C101 C102 1.517(3) ?
C101 C106 1.530(3) ?
C101 H10B 1.00 ?
C102 C103 1.528(3) ?
C102 H10C 0.99 ?
C102 H10D 0.99 ?
C103 C104 1.518(3) ?
C103 H10E 0.99 ?
C103 H10F 0.99 ?
C104 C105 1.512(4) ?
C104 H10G 0.99 ?
C104 H10H 0.99 ?
C105 C106 1.524(3) ?
C105 H10I 0.99 ?
C105 H10J 0.99 ?
C106 H10K 0.99 ?
C106 H10L 0.99 ?
C121 C123 1.525(3) ?
C121 C122 1.527(3) ?
C121 C124 1.529(3) ?
C122 H12A 0.98 ?
C122 H12B 0.98 ?
C122 H12C 0.98 ?
C123 H12D 0.98 ?
C123 H12E 0.98 ?
C123 H12F 0.98 ?
C124 H12G 0.98 ?
C124 H12H 0.98 ?
C124 H12I 0.98 ?
C141 C142 1.523(3) ?
C141 C146 1.525(3) ?
C141 H14B 1.00 ?
C142 C143 1.521(3) ?
C142 H14C 0.99 ?
C142 H14D 0.99 ?
C143 C144 1.513(4) ?
C143 H14E 0.99 ?
C143 H14F 0.99 ?
C144 C145 1.511(4) ?
C144 H14G 0.99 ?
C144 H14H 0.99 ?
C145 C146 1.518(3) ?
C145 H14I 0.99 ?
C145 H14J 0.99 ?
C146 H14K 0.99 ?
C146 H14L 0.99 ?

loop_
_geom_torsion_atom_site_label_1
_geom_torsion_atom_site_label_2
_geom_torsion_atom_site_label_3
_geom_torsion_atom_site_label_4
_geom_torsion
_geom_torsion_publ_flag
C12 C1 O2 C3 -138.81(16) ?
C7 C1 O2 C3 -15.99(17) ?
C11 C1 O2 C3 102.00(16) ?
C1 O2 C3 C4 96.49(16) ?
C1 O2 C3 C31 -143.96(15) ?
C1 O2 C3 C14 -17.23(17) ?
O2 C3 C4 C5 -71.2(2) ?
C31 C3 C4 C5 173.23(17) ?
C14 C3 C4 C5 39.7(2) ?
C3 C4 C5 C6 5.1(3) ?
C3 C4 C5 C51 -172.82(17) ?
C4 C5 C6 O6 169.67(18) yes
C51 C5 C6 O6 -12.3(3) ?
C4 C5 C6 C7 -10.9(2) ?
C51 C5 C6 C7 167.15(16) ?
O2 C1 C7 O8 165.32(13) yes
C12 C1 C7 O8 -64.87(18) ?
C11 C1 C7 O8 45.54(18) ?
O2 C1 C7 C6 -73.71(17) ?
C12 C1 C7 C6 56.10(18) ?
C11 C1 C7 C6 166.51(14) ?
O2 C1 C7 C14 42.89(16) ?
C12 C1 C7 C14 172.70(14) ?
C11 C1 C7 C14 -76.89(16) ?
O6 C6 C7 O8 20.5(2) ?
C5 C6 C7 O8 -158.92(15) ?
O6 C6 C7 C1 -100.8(2) ?
C5 C6 C7 C1 79.78(19) ?
O6 C6 C7 C14 150.45(17) ?
C5 C6 C7 C14 -29.0(2) ?
C1 C7 O8 C9 15.95(18) ?
C6 C7 O8 C9 -106.61(15) ?
C14 C7 O8 C9 126.75(15) ?
C7 O8 C9 C13 37.80(18) ?
C7 O8 C9 C91 160.64(13) ?
C7 O8 C9 C10 -76.18(16) ?
O8 C9 C10 C11 66.42(15) ?
C13 C9 C10 C11 -49.75(17) ?
C91 C9 C10 C11 178.72(14) ?
O8 C9 C10 C101 -162.83(15) ?
C13 C9 C10 C101 80.99(19) ?
C91 C9 C10 C101 -50.5(2) ?
C101 C10 C11 O11 35.4(2) ?
C9 C10 C11 O11 169.40(17) ?
C101 C10 C11 C1 -141.96(15) ?
C9 C10 C11 C1 -7.97(18) ?
O2 C1 C11 O11 17.9(2) ?
C12 C1 C11 O11 -111.62(18) ?
C7 C1 C11 O11 133.42(17) ?
O2 C1 C11 C10 -164.65(13) ?
C12 C1 C11 C10 65.87(18) ?
C7 C1 C11 C10 -49.09(18) ?
O2 C1 C12 C13 173.75(15) ?
C7 C1 C12 C13 52.81(19) ?
C11 C1 C12 C13 -62.27(18) ?
O2 C1 C12 C121 -10.8(3) ?
C7 C1 C12 C121 -131.77(18) ?
C11 C1 C12 C121 113.15(19) ?
C121 C12 C13 C9 -171.40(17) ?
C1 C12 C13 C9 3.8(2) ?
O8 C9 C13 C12 -51.7(2) ?
C91 C9 C13 C12 -168.21(16) ?
C10 C9 C13 C12 58.0(2) ?
O8 C7 C14 C141 64.9(2) ?
C1 C7 C14 C141 -178.01(15) ?
C6 C7 C14 C141 -60.8(2) ?
O8 C7 C14 C3 -167.38(14) ?
C1 C7 C14 C3 -50.30(15) ?
C6 C7 C14 C3 66.91(16) ?
O2 C3 C14 C7 42.37(15) ?
C4 C3 C14 C7 -71.59(15) ?
C31 C3 C14 C7 159.39(15) ?
O2 C3 C14 C141 169.41(14) ?
C4 C3 C14 C141 55.4(2) ?
C31 C3 C14 C141 -73.6(2) ?
O2 C3 C31 C33 65.60(19) ?
C4 C3 C31 C33 -177.41(16) ?
C14 C3 C31 C33 -50.3(2) ?
O2 C3 C31 C34 -53.12(19) ?
C4 C3 C31 C34 63.9(2) ?
C14 C3 C31 C34 -168.99(16) ?
O2 C3 C31 C32 -172.10(16) ?
C4 C3 C31 C32 -55.1(2) ?
C14 C3 C31 C32 72.0(2) ?
C4 C5 C51 C54 0.8(3) ?
C6 C5 C51 C54 -177.10(17) ?
C4 C5 C51 C53 118.4(2) ?
C6 C5 C51 C53 -59.5(2) ?
C4 C5 C51 C52 -120.4(2) ?
C6 C5 C51 C52 61.8(2) ?
O8 C9 C91 C92 65.30(17) ?
C13 C9 C91 C92 -174.20(15) ?
C10 C9 C91 C92 -45.6(2) ?
O8 C9 C91 C93 -172.17(14) ?
C13 C9 C91 C93 -51.7(2) ?
C10 C9 C91 C93 76.9(2) ?
O8 C9 C91 C94 -54.23(17) ?
C13 C9 C91 C94 66.27(19) ?
C10 C9 C91 C94 -165.14(15) ?
C11 C10 C101 C102 53.9(2) ?
C9 C10 C101 C102 -72.1(2) ?
C11 C10 C101 C106 -73.0(2) ?
C9 C10 C101 C106 161.00(17) ?
C106 C101 C102 C103 -57.4(2) ?
C10 C101 C102 C103 174.74(17) ?
C101 C102 C103 C104 56.7(3) ?
C102 C103 C104 C105 -54.9(3) ?
C103 C104 C105 C106 54.3(3) ?
C104 C105 C106 C101 -55.8(3) ?
C102 C101 C106 C105 57.3(2) ?
C10 C101 C106 C105 -172.67(18) ?
C13 C12 C121 C123 -123.1(2) ?
C1 C12 C121 C123 62.4(3) ?
C13 C12 C121 C122 -2.5(3) ?
C1 C12 C121 C122 -177.04(19) ?
C13 C12 C121 C124 116.1(2) ?
C1 C12 C121 C124 -58.4(2) ?
C7 C14 C141 C142 -137.53(17) ?
C3 C14 C141 C142 106.30(19) ?
C7 C14 C141 C146 -16.3(2) ?
C3 C14 C141 C146 -132.48(18) ?
C146 C141 C142 C143 55.8(2) ?
C14 C141 C142 C143 -179.36(19) ?
C141 C142 C143 C144 -55.9(3) ?
C142 C143 C144 C145 53.6(3) ?
C143 C144 C145 C146 -55.2(3) ?
C144 C145 C146 C141 58.5(3) ?
C142 C141 C146 C145 -56.7(2) ?
C14 C141 C146 C145 -179.43(18) ?
C3 C14 C6 C5 41.55(13) yes
O2 C1 C6 C5 -2.26(15) yes
C1 O2 C3 C14 -17.23(17) yes
O8 C7 C12 C13 -9.38(13) yes
C12 C13 C10 C11 -0.31(14) yes
C10 C11 C7 O8 -1.06(12) yes
